data_2239677
loop_
_publ_author_name
'Gubina, Kateryna'
'Ovchynnikov, Vladimir'
'Amirkhanov, Vladimir'

_publ_section_title
;
 Hexa-\m~2~-chlorido-\m~4~-oxido-tetrakis[(morpholine-\k<i>N</i>)copper(II)]
 methanol disolvate
;
_journal_coeditor_code HB7241
_journal_issue 7
_journal_name_full 'Acta Crystallographica Section E'
_journal_page_first m276
_journal_page_last m277
_journal_paper_doi 10.1107/S160053681401407X
_journal_volume 70
_journal_year 2014
_chemical_formula_iupac '[Cu4 Cl6 O (C4 H9 N O)4], 2C H4 O'
_chemical_formula_moiety 'C16 H36 Cl6 Cu4 N4 O5, 2(C H4 O)'
_chemical_formula_sum 'C18 H44 Cl6 Cu4 N4 O7'
_chemical_formula_weight 895.43
_chemical_name_systematic
;
Hexa-\m~2~-chlorido-\m~4~-oxido-tetrakis[(morpholine-\k<i>N</i>)copper(II)]
methanol disolvate
;
_space_group_IT_number 14
_symmetry_cell_setting monoclinic
_symmetry_space_group_name_Hall '-P 2yn'
_symmetry_space_group_name_H-M 'P 1 21/n 1'
_atom_sites_solution_hydrogens geom
_atom_sites_solution_primary direct
_atom_sites_solution_secondary difmap
_audit_creation_method SHELXL-97
_cell_angle_alpha 90.00
_cell_angle_beta 92.50(3)
_cell_angle_gamma 90.00
_cell_formula_units_Z 4
_cell_length_a 11.149(2)
_cell_length_b 15.753(3)
_cell_length_c 18.905(4)
_cell_measurement_reflns_used 23105
_cell_measurement_temperature 100
_cell_measurement_theta_max 25.0
_cell_measurement_theta_min 3.37
_cell_volume 3317.1(11)
_computing_cell_refinement
;
<i>KM-4-CCD Software</i> (UNILIC & Kuma Diffraction, 2000)
;
_computing_data_collection
;
<i>KM-4-CCD Software</i> (UNILIC & Kuma Diffraction, 2000)
;
_computing_data_reduction
;
<i>KM-4-CCD Software</i> (UNILIC & Kuma Diffraction, 2000)
;
_computing_molecular_graphics 'ORTEP-3 for Windows (Farrugia, 2012)'
_computing_publication_material 'WinGX (Farrugia, 2012)'
_computing_structure_refinement 'SHELXL97 (Sheldrick, 2008)'
_computing_structure_solution 'SHELXS97 (Sheldrick, 2008)'
_diffrn_ambient_temperature 100
_diffrn_measured_fraction_theta_full 0.985
_diffrn_measured_fraction_theta_max 0.985
_diffrn_measurement_device_type 'Kuma/Oxford Instruments KM4'
_diffrn_measurement_method \w
_diffrn_radiation_monochromator graphite
_diffrn_radiation_source 'fine-focus sealed tube'
_diffrn_radiation_type MoK\a
_diffrn_radiation_wavelength 0.71073
_diffrn_reflns_av_R_equivalents 0.0687
_diffrn_reflns_av_sigmaI/netI 0.0804
_diffrn_reflns_limit_h_max 8
_diffrn_reflns_limit_h_min -13
_diffrn_reflns_limit_k_max 18
_diffrn_reflns_limit_k_min -18
_diffrn_reflns_limit_l_max 22
_diffrn_reflns_limit_l_min -22
_diffrn_reflns_number 18695
_diffrn_reflns_theta_full 25.00
_diffrn_reflns_theta_max 25.00
_diffrn_reflns_theta_min 3.37
_diffrn_standards_decay_% 1.2
_diffrn_standards_interval_count 300
_diffrn_standards_interval_time 20
_diffrn_standards_number 5
_exptl_absorpt_coefficient_mu 3.054
_exptl_absorpt_correction_T_max 0.5802
_exptl_absorpt_correction_T_min 0.5156
_exptl_absorpt_correction_type analytical
_exptl_absorpt_process_details
;
(CrysAlis RED; UNILIC & Kuma Diffraction, 2000)
;
_exptl_crystal_colour brown
_exptl_crystal_density_diffrn 1.793
_exptl_crystal_density_method 'not measured'
_exptl_crystal_description block
_exptl_crystal_F_000 1816
_exptl_crystal_size_max 0.25
_exptl_crystal_size_mid 0.25
_exptl_crystal_size_min 0.20
_refine_diff_density_max 0.450
_refine_diff_density_min -0.548
_refine_ls_extinction_method none
_refine_ls_goodness_of_fit_ref 1.047
_refine_ls_hydrogen_treatment mixed
_refine_ls_matrix_type full
_refine_ls_number_parameters 381
_refine_ls_number_reflns 5761
_refine_ls_number_restraints 6
_refine_ls_restrained_S_all 1.046
_refine_ls_R_factor_all 0.0932
_refine_ls_R_factor_gt 0.0541
_refine_ls_shift/su_max 0.000
_refine_ls_shift/su_mean 0.000
_refine_ls_structure_factor_coef Fsqd
_refine_ls_weighting_details 'calc w=1/[\s^2^(Fo^2^)+(0.0306P)^2^] where P=(Fo^2^+2Fc^2^)/3'
_refine_ls_weighting_scheme calc
_refine_ls_wR_factor_gt 0.0804
_refine_ls_wR_factor_ref 0.0924
_reflns_number_gt 4330
_reflns_number_total 5761
_reflns_threshold_expression I>2\s(I)
_cod_data_source_file hb7241sup1.cf
_cod_data_source_block I
_cod_original_sg_symbol_H-M 'P 21/n'
_cod_database_code 2239677
_cod_database_fobs_code 2239677

loop_
_symmetry_equiv_pos_as_xyz
'x, y, z'
'-x+1/2, y+1/2, -z+1/2'
'-x, -y, -z'
'x-1/2, -y-1/2, z-1/2'

loop_
_atom_site_type_symbol
_atom_site_label
_atom_site_fract_x
_atom_site_fract_y
_atom_site_fract_z
_atom_site_U_iso_or_equiv
_atom_site_adp_type
_atom_site_calc_flag
_atom_site_refinement_flags
_atom_site_occupancy
_atom_site_symmetry_multiplicity
_atom_site_disorder_assembly
_atom_site_disorder_group
Cu Cu1 0.11029(6) 0.20266(4) -0.00488(3) 0.01943(18) Uani d . 1 1 . .
Cl Cl1 -0.06439(12) 0.16905(9) 0.06165(7) 0.0231(3) Uani d . 1 1 . .
O O1 0.1733(3) 0.2528(2) 0.08065(17) 0.0182(8) Uani d . 1 1 . .
N N1 0.0461(4) 0.1520(3) -0.0946(2) 0.0202(11) Uani d D 1 1 . .
H H1 0.105(4) 0.153(4) -0.120(3) 0.024 Uiso d D 1 1 . .
C C1 -0.0588(5) 0.1985(4) -0.1265(3) 0.0243(14) Uani d . 1 1 . .
H H1B -0.0358 0.2569 -0.1350 0.029 Uiso calc R 1 1 . .
H H1A -0.1224 0.1991 -0.0931 0.029 Uiso calc R 1 1 . .
Cu Cu2 0.21716(6) 0.36779(4) 0.06401(3) 0.01899(18) Uani d . 1 1 . .
Cl Cl2 0.27880(14) 0.10492(9) 0.00872(7) 0.0281(4) Uani d . 1 1 . .
O O2 -0.1338(4) 0.0715(2) -0.18659(19) 0.0304(10) Uani d . 1 1 . .
N N2 0.2632(4) 0.4869(3) 0.0481(2) 0.0204(11) Uani d D 1 1 . .
H H2 0.317(4) 0.485(4) 0.018(2) 0.025 Uiso d D 1 1 . .
C C2 -0.1063(5) 0.1598(4) -0.1953(3) 0.0254(15) Uani d . 1 1 . .
H H2B -0.1782 0.1899 -0.2117 0.030 Uiso calc R 1 1 . .
H H2A -0.0469 0.1660 -0.2309 0.030 Uiso calc R 1 1 . .
Cu Cu3 0.30689(6) 0.18666(4) 0.11536(3) 0.02035(18) Uani d . 1 1 . .
Cl Cl3 0.15197(14) 0.33820(9) -0.05832(7) 0.0301(4) Uani d . 1 1 . .
N N3 0.4437(4) 0.1155(3) 0.1505(2) 0.0192(11) Uani d D 1 1 . .
H H3 0.416(5) 0.067(2) 0.142(3) 0.023 Uiso d D 1 1 . .
O O3 0.2561(4) 0.6693(3) 0.0666(2) 0.0381(11) Uani d . 1 1 . .
C C3 0.0162(5) 0.0602(4) -0.0896(3) 0.0265(15) Uani d . 1 1 . .
H H3B -0.0442 0.0523 -0.0548 0.032 Uiso calc R 1 1 . .
H H3A 0.0874 0.0288 -0.0739 0.032 Uiso calc R 1 1 . .
Cu Cu4 0.05148(6) 0.25276(4) 0.14837(3) 0.01961(18) Uani d . 1 1 . .
Cl Cl4 0.41882(12) 0.32233(9) 0.10401(8) 0.0244(3) Uani d . 1 1 . .
N N4 -0.0769(5) 0.2534(3) 0.2179(3) 0.0274(12) Uani d D 1 1 . .
H H4 -0.096(5) 0.203(2) 0.228(3) 0.033 Uiso d D 1 1 . .
O O4 0.6864(3) 0.0843(2) 0.2060(2) 0.0274(10) Uani d . 1 1 . .
C C4 -0.0305(6) 0.0258(4) -0.1606(3) 0.0339(17) Uani d . 1 1 . .
H H4B 0.0320 0.0299 -0.1946 0.041 Uiso calc R 1 1 . .
H H4A -0.0510 -0.0337 -0.1556 0.041 Uiso calc R 1 1 . .
Cl Cl5 0.05980(14) 0.40336(9) 0.14077(8) 0.0308(4) Uani d . 1 1 . .
O O5 -0.2421(4) 0.3385(3) 0.3081(2) 0.0302(10) Uani d . 1 1 . .
C C5 0.1673(6) 0.5418(4) 0.0141(3) 0.0340(17) Uani d . 1 1 . .
H H5B 0.0988 0.5435 0.0439 0.041 Uiso calc R 1 1 . .
H H5A 0.1411 0.5175 -0.0311 0.041 Uiso calc R 1 1 . .
Cl Cl6 0.18960(13) 0.16776(9) 0.21846(7) 0.0247(3) Uani d . 1 1 . .
C C6 0.2130(6) 0.6318(4) 0.0027(4) 0.046(2) Uani d . 1 1 . .
H H6B 0.2770 0.6304 -0.0304 0.055 Uiso calc R 1 1 . .
H H6A 0.1484 0.6662 -0.0179 0.055 Uiso calc R 1 1 . .
C C7 0.3103(5) 0.5307(4) 0.1141(3) 0.0256(14) Uani d . 1 1 . .
H H7B 0.3770 0.4986 0.1350 0.031 Uiso calc R 1 1 . .
H H7A 0.2478 0.5332 0.1481 0.031 Uiso calc R 1 1 . .
C C8 0.3514(5) 0.6196(4) 0.0976(3) 0.0265(15) Uani d . 1 1 . .
H H8B 0.3817 0.6466 0.1408 0.032 Uiso calc R 1 1 . .
H H8A 0.4165 0.6168 0.0652 0.032 Uiso calc R 1 1 . .
O O8 -0.3635(4) 0.0576(3) -0.1444(2) 0.0350(11) Uani d . 1 1 . .
H H8 -0.2966 0.0612 -0.1606 0.042 Uiso calc R 1 1 . .
C C9 0.4804(5) 0.1266(4) 0.2268(3) 0.0256(15) Uani d . 1 1 . .
H H9B 0.4129 0.1134 0.2556 0.031 Uiso calc R 1 1 . .
H H9A 0.5024 0.1854 0.2355 0.031 Uiso calc R 1 1 . .
C C10 0.5853(5) 0.0699(4) 0.2485(3) 0.0272(15) Uani d . 1 1 . .
H H10B 0.6085 0.0804 0.2978 0.033 Uiso calc R 1 1 . .
H H10A 0.5607 0.0110 0.2441 0.033 Uiso calc R 1 1 . .
C C11 0.5512(5) 0.1222(4) 0.1067(3) 0.0237(14) Uani d . 1 1 . .
H H11B 0.5788 0.1806 0.1068 0.028 Uiso calc R 1 1 . .
H H11A 0.5290 0.1068 0.0582 0.028 Uiso calc R 1 1 . .
C C12 0.6530(5) 0.0652(4) 0.1339(3) 0.0277(15) Uani d . 1 1 . .
H H12B 0.6281 0.0064 0.1301 0.033 Uiso calc R 1 1 . .
H H12A 0.7219 0.0730 0.1049 0.033 Uiso calc R 1 1 . .
C C13 -0.1891(5) 0.2937(4) 0.1901(3) 0.0332(16) Uani d . 1 1 . .
H H13B -0.2201 0.2624 0.1491 0.040 Uiso calc R 1 1 . .
H H13A -0.1722 0.3512 0.1751 0.040 Uiso calc R 1 1 . .
C C14 -0.2840(5) 0.2957(5) 0.2465(4) 0.0435(19) Uani d . 1 1 . .
H H14B -0.3557 0.3238 0.2272 0.052 Uiso calc R 1 1 . .
H H14A -0.3055 0.2380 0.2586 0.052 Uiso calc R 1 1 . .
C C15 -0.0377(6) 0.2934(4) 0.2863(3) 0.0327(16) Uani d . 1 1 . .
H H15B -0.0116 0.3511 0.2778 0.039 Uiso calc R 1 1 . .
H H15A 0.0299 0.2621 0.3072 0.039 Uiso calc R 1 1 . .
C C16 -0.1405(6) 0.2944(4) 0.3381(3) 0.0400(18) Uani d . 1 1 . .
H H16B -0.1631 0.2365 0.3491 0.048 Uiso calc R 1 1 . .
H H16A -0.1135 0.3218 0.3818 0.048 Uiso calc R 1 1 . .
C C18 -0.3645(6) 0.1021(4) -0.0787(3) 0.0436(19) Uani d . 1 1 . .
H H18C -0.3501 0.1613 -0.0866 0.065 Uiso calc R 1 1 . .
H H18B -0.3028 0.0798 -0.0469 0.052 Uiso calc R 1 1 . .
H H18A -0.4413 0.0950 -0.0583 0.052 Uiso calc R 1 1 . .
C C17 0.871(3) 0.0241(16) 0.3535(18) 0.036(4) Uani d P 0.642(9) 1 A 1
H H17A 0.7852 0.0210 0.3501 0.054 Uiso calc PR 0.642(9) 1 A 1
H H17B 0.9039 -0.0070 0.3152 0.054 Uiso calc PR 0.642(9) 1 A 1
H H17C 0.8959 0.0824 0.3511 0.054 Uiso calc PR 0.642(9) 1 A 1
O O6 0.9179(6) -0.0147(4) 0.4251(3) 0.036(2) Uani d P 0.642(9) 1 A 1
H H6C 0.9622 -0.0549 0.4175 0.053 Uiso calc PR 0.642(9) 1 A 1
C C17A 0.852(6) 0.003(3) 0.349(4) 0.036(4) Uani d P 0.358(9) 1 A 2
H H17D 0.7676 -0.0005 0.3550 0.054 Uiso calc PR 0.358(9) 1 A 2
H H17E 0.8920 0.0227 0.3919 0.054 Uiso calc PR 0.358(9) 1 A 2
H H17F 0.8829 -0.0514 0.3365 0.054 Uiso calc PR 0.358(9) 1 A 2
O O7 0.8786(10) 0.0741(8) 0.2819(7) 0.038(4) Uani d P 0.358(9) 1 A 2
H H7C 0.8181 0.1026 0.2734 0.045 Uiso calc PR 0.358(9) 1 A 2

loop_
_atom_site_aniso_label
_atom_site_aniso_U_11
_atom_site_aniso_U_22
_atom_site_aniso_U_33
_atom_site_aniso_U_12
_atom_site_aniso_U_13
_atom_site_aniso_U_23
Cu1 0.0277(4) 0.0189(4) 0.0118(4) -0.0113(3) 0.0023(3) -0.0033(3)
Cl1 0.0271(8) 0.0264(8) 0.0159(7) -0.0160(7) 0.0033(6) -0.0031(6)
O1 0.023(2) 0.020(2) 0.012(2) -0.0105(18) 0.0032(16) -0.0037(16)
N1 0.026(3) 0.023(3) 0.013(3) -0.009(2) 0.001(2) -0.001(2)
C1 0.033(4) 0.021(3) 0.019(3) -0.013(3) -0.001(3) 0.003(3)
Cu2 0.0236(4) 0.0188(4) 0.0150(4) -0.0094(3) 0.0043(3) -0.0024(3)
Cl2 0.0393(9) 0.0273(9) 0.0175(8) -0.0001(7) -0.0012(7) -0.0093(6)
O2 0.051(3) 0.019(2) 0.020(2) -0.018(2) -0.008(2) 0.0024(18)
N2 0.024(3) 0.022(3) 0.016(3) -0.014(2) 0.000(2) -0.005(2)
C2 0.037(4) 0.022(3) 0.016(3) -0.013(3) -0.004(3) 0.001(3)
Cu3 0.0214(4) 0.0258(4) 0.0142(4) -0.0092(3) 0.0039(3) -0.0043(3)
Cl3 0.0488(10) 0.0272(9) 0.0140(8) -0.0230(8) -0.0028(7) 0.0018(6)
N3 0.018(3) 0.023(3) 0.017(3) -0.015(2) 0.007(2) -0.005(2)
O3 0.042(3) 0.018(2) 0.054(3) -0.002(2) -0.001(2) 0.000(2)
C3 0.036(4) 0.022(4) 0.021(3) -0.009(3) 0.000(3) -0.005(3)
Cu4 0.0234(4) 0.0209(4) 0.0150(4) -0.0086(3) 0.0061(3) -0.0023(3)
Cl4 0.0237(8) 0.0180(8) 0.0314(9) -0.0071(6) -0.0004(7) 0.0023(6)
N4 0.035(3) 0.020(3) 0.028(3) -0.010(3) 0.011(2) -0.002(2)
O4 0.029(2) 0.027(2) 0.026(2) 0.002(2) 0.004(2) -0.0033(19)
C4 0.063(5) 0.017(3) 0.021(4) -0.012(3) -0.008(3) -0.002(3)
Cl5 0.0355(9) 0.0200(8) 0.0385(9) -0.0065(7) 0.0196(8) 0.0009(7)
O5 0.037(3) 0.029(2) 0.026(2) 0.002(2) 0.010(2) -0.002(2)
C5 0.039(4) 0.025(4) 0.037(4) -0.007(3) -0.012(3) 0.008(3)
Cl6 0.0299(8) 0.0292(9) 0.0156(7) -0.0014(7) 0.0085(6) 0.0040(6)
C6 0.053(5) 0.028(4) 0.054(5) -0.016(4) -0.023(4) 0.014(4)
C7 0.038(4) 0.022(3) 0.017(3) -0.010(3) 0.002(3) -0.006(3)
C8 0.030(4) 0.020(4) 0.029(4) -0.010(3) 0.001(3) -0.009(3)
O8 0.046(3) 0.034(3) 0.025(2) -0.022(2) 0.002(2) -0.005(2)
C9 0.023(3) 0.045(4) 0.010(3) -0.010(3) 0.007(3) -0.014(3)
C10 0.033(4) 0.031(4) 0.018(3) -0.004(3) 0.005(3) -0.003(3)
C11 0.024(3) 0.027(4) 0.021(3) -0.002(3) 0.010(3) -0.003(3)
C12 0.036(4) 0.020(3) 0.028(4) 0.002(3) 0.012(3) -0.001(3)
C13 0.025(4) 0.052(4) 0.023(4) -0.006(3) 0.003(3) -0.015(3)
C14 0.025(4) 0.051(5) 0.056(5) -0.015(3) 0.016(3) -0.024(4)
C15 0.043(4) 0.036(4) 0.020(3) 0.020(3) 0.008(3) 0.002(3)
C16 0.057(5) 0.041(4) 0.023(4) 0.023(4) 0.020(3) 0.013(3)
C18 0.059(5) 0.044(5) 0.028(4) -0.019(4) 0.006(4) -0.006(3)
C17 0.024(11) 0.015(13) 0.069(7) -0.009(8) 0.001(7) -0.009(11)
O6 0.034(4) 0.038(5) 0.035(5) 0.012(3) 0.013(3) 0.001(3)
C17A 0.024(11) 0.015(13) 0.069(7) -0.009(8) 0.001(7) -0.009(11)
O7 0.035(8) 0.032(8) 0.044(9) -0.004(6) -0.004(6) 0.013(6)

loop_
_atom_type_symbol
_atom_type_description
_atom_type_scat_dispersion_real
_atom_type_scat_dispersion_imag
_atom_type_scat_source
C C 0.0033 0.0016 'International Tables Vol C Tables 4.2.6.8 and 6.1.1.4'
H H 0.0000 0.0000 'International Tables Vol C Tables 4.2.6.8 and 6.1.1.4'
N N 0.0061 0.0033 'International Tables Vol C Tables 4.2.6.8 and 6.1.1.4'
O O 0.0106 0.0060 'International Tables Vol C Tables 4.2.6.8 and 6.1.1.4'
Cu Cu 0.3201 1.2651 'International Tables Vol C Tables 4.2.6.8 and 6.1.1.4'
Cl Cl 0.1484 0.1585 'International Tables Vol C Tables 4.2.6.8 and 6.1.1.4'

loop_
_geom_angle_atom_site_label_1
_geom_angle_atom_site_label_2
_geom_angle_atom_site_label_3
_geom_angle
_geom_angle_publ_flag
O1 Cu1 N1 179.09(17) ?
O1 Cu1 Cl3 85.30(11) ?
N1 Cu1 Cl3 93.84(14) ?
O1 Cu1 Cl1 85.71(11) ?
N1 Cu1 Cl1 95.05(14) ?
Cl3 Cu1 Cl1 125.72(6) ?
O1 Cu1 Cl2 85.30(12) ?
N1 Cu1 Cl2 94.80(15) ?
Cl3 Cu1 Cl2 116.21(6) ?
Cl1 Cu1 Cl2 116.18(6) ?
O1 Cu1 Cu3 35.75(11) ?
N1 Cu1 Cu3 144.42(15) ?
Cl3 Cu1 Cu3 103.64(4) ?
Cl1 Cu1 Cu3 99.23(4) ?
Cl2 Cu1 Cu3 49.68(4) ?
O1 Cu1 Cu4 35.61(10) ?
N1 Cu1 Cu4 145.08(14) ?
Cl3 Cu1 Cu4 102.60(4) ?
Cl1 Cu1 Cu4 50.43(4) ?
Cl2 Cu1 Cu4 104.84(5) ?
Cu3 Cu1 Cu4 60.45(3) ?
Cu1 Cl1 Cu4 79.40(5) ?
Cu1 O1 Cu2 109.96(17) n
Cu1 O1 Cu4 108.80(16) n
Cu2 O1 Cu4 107.83(18) n
Cu1 O1 Cu3 108.59(18) n
Cu2 O1 Cu3 111.93(17) n
Cu4 O1 Cu3 109.68(17) n
C1 N1 C3 109.3(4) ?
C1 N1 Cu1 113.4(3) ?
C3 N1 Cu1 114.2(3) ?
C1 N1 H1 112(4) ?
C3 N1 H1 104(4) ?
Cu1 N1 H1 103(4) ?
N1 C1 C2 113.0(5) ?
N1 C1 H1B 109.0 ?
C2 C1 H1B 109.0 ?
N1 C1 H1A 109.0 ?
C2 C1 H1A 109.0 ?
H1B C1 H1A 107.8 ?
O1 Cu2 N2 179.25(17) ?
O1 Cu2 Cl5 85.55(11) ?
N2 Cu2 Cl5 94.16(15) ?
O1 Cu2 Cl3 84.66(11) ?
N2 Cu2 Cl3 96.09(14) ?
Cl5 Cu2 Cl3 115.09(6) ?
O1 Cu2 Cl4 84.81(11) ?
N2 Cu2 Cl4 94.80(14) ?
Cl5 Cu2 Cl4 124.70(6) ?
Cl3 Cu2 Cl4 117.96(6) ?
O1 Cu2 Cu4 36.09(10) ?
N2 Cu2 Cu4 143.56(14) ?
Cl5 Cu2 Cu4 49.58(4) ?
Cl3 Cu2 Cu4 102.58(4) ?
Cl4 Cu2 Cu4 103.37(4) ?
O1 Cu2 Cu3 34.07(10) ?
N2 Cu2 Cu3 145.52(14) ?
Cl5 Cu2 Cu3 104.81(4) ?
Cl3 Cu2 Cu3 101.29(5) ?
Cl4 Cu2 Cu3 50.74(4) ?
Cu4 Cu2 Cu3 59.95(2) ?
Cu3 Cl2 Cu1 79.70(5) ?
C4 O2 C2 110.8(4) ?
C5 N2 C7 107.9(5) ?
C5 N2 Cu2 115.4(3) ?
C7 N2 Cu2 113.3(3) ?
C5 N2 H2 104(4) ?
C7 N2 H2 110(4) ?
Cu2 N2 H2 106(4) ?
O2 C2 C1 111.1(4) ?
O2 C2 H2B 109.4 ?
C1 C2 H2B 109.4 ?
O2 C2 H2A 109.4 ?
C1 C2 H2A 109.4 ?
H2B C2 H2A 108.0 ?
O1 Cu3 N3 178.62(17) ?
O1 Cu3 Cl2 86.15(11) ?
N3 Cu3 Cl2 92.75(14) ?
O1 Cu3 Cl6 84.43(11) ?
N3 Cu3 Cl6 95.50(14) ?
Cl2 Cu3 Cl6 123.83(6) ?
O1 Cu3 Cl4 83.60(11) ?
N3 Cu3 Cl4 97.65(13) ?
Cl2 Cu3 Cl4 115.83(6) ?
Cl6 Cu3 Cl4 117.85(6) ?
O1 Cu3 Cu1 35.66(10) ?
N3 Cu3 Cu1 143.16(13) ?
Cl2 Cu3 Cu1 50.61(4) ?
Cl6 Cu3 Cu1 102.22(5) ?
Cl4 Cu3 Cu1 102.02(4) ?
O1 Cu3 Cu2 34.00(10) ?
N3 Cu3 Cu2 147.24(13) ?
Cl2 Cu3 Cu2 101.43(5) ?
Cl6 Cu3 Cu2 100.61(4) ?
Cl4 Cu3 Cu2 49.60(4) ?
Cu1 Cu3 Cu2 59.82(2) ?
Cu1 Cl3 Cu2 80.05(5) ?
C11 N3 C9 109.6(4) ?
C11 N3 Cu3 113.6(3) ?
C9 N3 Cu3 115.6(4) ?
C11 N3 H3 105(4) ?
C9 N3 H3 112(4) ?
Cu3 N3 H3 100(4) ?
C6 O3 C8 109.9(5) ?
N1 C3 C4 111.0(5) ?
N1 C3 H3B 109.4 ?
C4 C3 H3B 109.4 ?
N1 C3 H3A 109.4 ?
C4 C3 H3A 109.4 ?
H3B C3 H3A 108.0 ?
O1 Cu4 N4 179.2(2) ?
O1 Cu4 Cl5 85.90(12) ?
N4 Cu4 Cl5 93.77(15) ?
O1 Cu4 Cl6 84.94(11) ?
N4 Cu4 Cl6 95.81(16) ?
Cl5 Cu4 Cl6 124.39(6) ?
O1 Cu4 Cl1 85.44(11) ?
N4 Cu4 Cl1 94.15(15) ?
Cl5 Cu4 Cl1 121.41(6) ?
Cl6 Cu4 Cl1 112.31(6) ?
O1 Cu4 Cu2 36.08(11) ?
N4 Cu4 Cu2 143.64(15) ?
Cl5 Cu4 Cu2 49.94(4) ?
Cl6 Cu4 Cu2 103.27(4) ?
Cl1 Cu4 Cu2 106.43(4) ?
O1 Cu4 Cu1 35.59(10) ?
N4 Cu4 Cu1 143.93(15) ?
Cl5 Cu4 Cu1 100.78(4) ?
Cl6 Cu4 Cu1 102.56(5) ?
Cl1 Cu4 Cu1 50.18(4) ?
Cu2 Cu4 Cu1 60.67(3) ?
Cu2 Cl4 Cu3 79.67(5) ?
C13 N4 C15 109.9(5) ?
C13 N4 Cu4 112.9(4) ?
C15 N4 Cu4 112.7(4) ?
C13 N4 H4 105(4) ?
C15 N4 H4 106(4) ?
Cu4 N4 H4 110(4) ?
C12 O4 C10 108.9(4) ?
O2 C4 C3 111.4(5) ?
O2 C4 H4B 109.4 ?
C3 C4 H4B 109.4 ?
O2 C4 H4A 109.4 ?
C3 C4 H4A 109.4 ?
H4B C4 H4A 108.0 ?
Cu4 Cl5 Cu2 80.48(5) ?
C14 O5 C16 109.0(5) ?
N2 C5 C6 111.1(5) ?
N2 C5 H5B 109.4 ?
C6 C5 H5B 109.4 ?
N2 C5 H5A 109.4 ?
C6 C5 H5A 109.4 ?
H5B C5 H5A 108.0 ?
Cu4 Cl6 Cu3 80.92(5) ?
O3 C6 C5 111.9(5) ?
O3 C6 H6B 109.2 ?
C5 C6 H6B 109.2 ?
O3 C6 H6A 109.2 ?
C5 C6 H6A 109.2 ?
H6B C6 H6A 107.9 ?
N2 C7 C8 110.7(5) ?
N2 C7 H7B 109.5 ?
C8 C7 H7B 109.5 ?
N2 C7 H7A 109.5 ?
C8 C7 H7A 109.5 ?
H7B C7 H7A 108.1 ?
O3 C8 C7 111.6(5) ?
O3 C8 H8B 109.3 ?
C7 C8 H8B 109.3 ?
O3 C8 H8A 109.3 ?
C7 C8 H8A 109.3 ?
H8B C8 H8A 108.0 ?
C18 O8 H8 109.5 ?
N3 C9 C10 111.6(5) ?
N3 C9 H9B 109.3 ?
C10 C9 H9B 109.3 ?
N3 C9 H9A 109.3 ?
C10 C9 H9A 109.3 ?
H9B C9 H9A 108.0 ?
O4 C10 C9 111.9(5) ?
O4 C10 H10B 109.2 ?
C9 C10 H10B 109.2 ?
O4 C10 H10A 109.2 ?
C9 C10 H10A 109.2 ?
H10B C10 H10A 107.9 ?
N3 C11 C12 112.2(5) ?
N3 C11 H11B 109.2 ?
C12 C11 H11B 109.2 ?
N3 C11 H11A 109.2 ?
C12 C11 H11A 109.2 ?
H11B C11 H11A 107.9 ?
O4 C12 C11 111.0(5) ?
O4 C12 H12B 109.4 ?
C11 C12 H12B 109.4 ?
O4 C12 H12A 109.4 ?
C11 C12 H12A 109.4 ?
H12B C12 H12A 108.0 ?
N4 C13 C14 111.1(5) ?
N4 C13 H13B 109.4 ?
C14 C13 H13B 109.4 ?
N4 C13 H13A 109.4 ?
C14 C13 H13A 109.4 ?
H13B C13 H13A 108.0 ?
O5 C14 C13 111.7(5) ?
O5 C14 H14B 109.3 ?
C13 C14 H14B 109.3 ?
O5 C14 H14A 109.3 ?
C13 C14 H14A 109.3 ?
H14B C14 H14A 107.9 ?
N4 C15 C16 111.0(5) ?
N4 C15 H15B 109.4 ?
C16 C15 H15B 109.4 ?
N4 C15 H15A 109.4 ?
C16 C15 H15A 109.4 ?
H15B C15 H15A 108.0 ?
O5 C16 C15 110.6(5) ?
O5 C16 H16B 109.5 ?
C15 C16 H16B 109.5 ?
O5 C16 H16A 109.5 ?
C15 C16 H16A 109.5 ?
H16B C16 H16A 108.1 ?
O8 C18 H18C 109.5 ?
O8 C18 H18B 109.5 ?
H18C C18 H18B 109.5 ?
O8 C18 H18A 109.5 ?
H18C C18 H18A 109.5 ?
H18B C18 H18A 109.5 ?
O6 C17 H17A 109.5 ?
O6 C17 H17B 109.5 ?
H17A C17 H17B 109.5 ?
O6 C17 H17C 109.5 ?
H17A C17 H17C 109.5 ?
H17B C17 H17C 109.5 ?
O7 C17A H17D 109.5 ?
O7 C17A H17E 109.5 ?
H17D C17A H17E 109.5 ?
O7 C17A H17F 109.5 ?
H17D C17A H17F 109.5 ?
H17E C17A H17F 109.5 ?
C17A O7 H7C 109.5 ?

loop_
_geom_bond_atom_site_label_1
_geom_bond_atom_site_label_2
_geom_bond_distance
_geom_bond_publ_flag
Cu1 Cu3 3.0984(13) n
Cu1 Cu4 3.1002(11) n
Cu2 Cu4 3.0816(11) n
Cu2 Cu3 3.1623(11) n
Cu1 O1 1.906(3) y
Cu1 N1 1.981(5) y
Cu1 Cl3 2.4159(16) y
Cu1 Cl1 2.4224(16) y
Cu1 Cl2 2.4339(17) y
Cu2 O1 1.906(4) y
Cu2 N2 1.971(5) y
Cu2 Cl5 2.3917(17) y
Cu2 Cl3 2.4386(16) y
Cu2 Cl4 2.4478(17) y
Cu3 O1 1.910(4) y
Cu3 N3 1.983(5) y
Cu3 Cl2 2.4011(16) y
Cu3 Cl6 2.4124(16) y
Cu3 Cl4 2.4888(15) y
Cu4 O1 1.907(3) y
Cu4 N4 1.985(5) y
Cu4 Cl5 2.3788(16) y
Cu4 Cl6 2.3962(17) y
Cu4 Cl1 2.4312(16) y
N1 C1 1.486(7) ?
N1 C3 1.488(7) ?
N1 H1 0.84(3) ?
C1 C2 1.511(7) ?
C1 H1B 0.9700 ?
C1 H1A 0.9700 ?
O2 C4 1.427(7) ?
O2 C2 1.437(6) ?
N2 C5 1.499(7) ?
N2 C7 1.500(6) ?
N2 H2 0.84(3) ?
C2 H2B 0.9700 ?
C2 H2A 0.9700 ?
N3 C11 1.490(6) ?
N3 C9 1.494(7) ?
N3 H3 0.84(3) ?
O3 C6 1.410(7) ?
O3 C8 1.425(7) ?
C3 C4 1.520(7) ?
C3 H3B 0.9700 ?
C3 H3A 0.9700 ?
N4 C13 1.479(8) ?
N4 C15 1.485(7) ?
N4 H4 0.84(3) ?
O4 C12 1.429(6) ?
O4 C10 1.430(6) ?
C4 H4B 0.9700 ?
C4 H4A 0.9700 ?
O5 C14 1.408(7) ?
O5 C16 1.425(7) ?
C5 C6 1.525(8) ?
C5 H5B 0.9700 ?
C5 H5A 0.9700 ?
C6 H6B 0.9700 ?
C6 H6A 0.9700 ?
C7 C8 1.510(8) ?
C7 H7B 0.9700 ?
C7 H7A 0.9700 ?
C8 H8B 0.9700 ?
C8 H8A 0.9700 ?
O8 C18 1.427(7) ?
O8 H8 0.8200 ?
C9 C10 1.514(8) ?
C9 H9B 0.9700 ?
C9 H9A 0.9700 ?
C10 H10B 0.9700 ?
C10 H10A 0.9700 ?
C11 C12 1.519(7) ?
C11 H11B 0.9700 ?
C11 H11A 0.9700 ?
C12 H12B 0.9700 ?
C12 H12A 0.9700 ?
C13 C14 1.535(8) ?
C13 H13B 0.9700 ?
C13 H13A 0.9700 ?
C14 H14B 0.9700 ?
C14 H14A 0.9700 ?
C15 C16 1.540(8) ?
C15 H15B 0.9700 ?
C15 H15A 0.9700 ?
C16 H16B 0.9700 ?
C16 H16A 0.9700 ?
C18 H18C 0.9600 ?
C18 H18B 0.9600 ?
C18 H18A 0.9600 ?
C17 O6 1.55(4) ?
C17 H17A 0.9600 ?
C17 H17B 0.9600 ?
C17 H17C 0.9600 ?
O6 H6C 0.8200 ?
C17A O7 1.72(6) ?
C17A H17D 0.9600 ?
C17A H17E 0.9600 ?
C17A H17F 0.9600 ?
O7 H7C 0.8200 ?

loop_
_geom_hbond_atom_site_label_D
_geom_hbond_atom_site_label_H
_geom_hbond_atom_site_label_A
_geom_hbond_site_symmetry_A
_geom_hbond_distance_DH
_geom_hbond_distance_HA
_geom_hbond_distance_DA
_geom_hbond_angle_DHA
N1 H1 O5 4_665 0.84(3) 2.22(3) 3.060(6) 177(5)
N2 H2 O6 4_565 0.84(3) 2.18(3) 2.987(8) 161(5)
N3 H3 O8 3 0.84(3) 2.05(3) 2.871(6) 167(5)
N4 H4 O7 1_455 0.84(3) 2.30(3) 3.121(12) 165(5)
O7 H7C O4 . 0.82 1.92 2.531(12) 130
O8 H8 O2 . 0.82 1.91 2.724(6) 173
O6 H6C Cl4 2_645 0.82 2.39 3.209(7) 177

loop_
_geom_torsion_atom_site_label_1
_geom_torsion_atom_site_label_2
_geom_torsion_atom_site_label_3
_geom_torsion_atom_site_label_4
_geom_torsion
O1 Cu1 Cl1 Cu4 5.31(12)
N1 Cu1 Cl1 Cu4 -174.19(15)
Cl3 Cu1 Cl1 Cu4 -75.77(7)
Cl2 Cu1 Cl1 Cu4 87.93(6)
Cu3 Cu1 Cl1 Cu4 38.51(4)
N1 Cu1 O1 Cu2 22(12)
Cl3 Cu1 O1 Cu2 1.49(15)
Cl1 Cu1 O1 Cu2 -124.93(16)
Cl2 Cu1 O1 Cu2 118.32(16)
Cu3 Cu1 O1 Cu2 122.8(2)
Cu4 Cu1 O1 Cu2 -117.9(3)
N1 Cu1 O1 Cu4 140(12)
Cl3 Cu1 O1 Cu4 119.39(17)
Cl1 Cu1 O1 Cu4 -7.03(15)
Cl2 Cu1 O1 Cu4 -123.79(16)
Cu3 Cu1 O1 Cu4 -119.3(3)
N1 Cu1 O1 Cu3 -101(12)
Cl3 Cu1 O1 Cu3 -121.28(15)
Cl1 Cu1 O1 Cu3 112.30(15)
Cl2 Cu1 O1 Cu3 -4.45(14)
Cu4 Cu1 O1 Cu3 119.3(3)
O1 Cu1 N1 C1 -79(12)
Cl3 Cu1 N1 C1 -59.1(4)
Cl1 Cu1 N1 C1 67.3(3)
Cl2 Cu1 N1 C1 -175.8(3)
Cu3 Cu1 N1 C1 -179.1(2)
Cu4 Cu1 N1 C1 59.5(5)
O1 Cu1 N1 C3 154(12)
Cl3 Cu1 N1 C3 174.7(4)
Cl1 Cu1 N1 C3 -58.9(4)
Cl2 Cu1 N1 C3 58.0(4)
Cu3 Cu1 N1 C3 54.7(5)
Cu4 Cu1 N1 C3 -66.7(5)
C3 N1 C1 C2 -51.8(6)
Cu1 N1 C1 C2 179.4(3)
Cu1 O1 Cu2 N2 -18E1(10)
Cu4 O1 Cu2 N2 63(14)
Cu3 O1 Cu2 N2 -58(14)
Cu1 O1 Cu2 Cl5 114.27(16)
Cu4 O1 Cu2 Cl5 -4.22(14)
Cu3 O1 Cu2 Cl5 -124.95(16)
Cu1 O1 Cu2 Cl3 -1.48(14)
Cu4 O1 Cu2 Cl3 -119.97(15)
Cu3 O1 Cu2 Cl3 119.30(16)
Cu1 O1 Cu2 Cl4 -120.25(16)
Cu4 O1 Cu2 Cl4 121.25(15)
Cu3 O1 Cu2 Cl4 0.53(14)
Cu1 O1 Cu2 Cu4 118.5(2)
Cu3 O1 Cu2 Cu4 -120.7(2)
Cu1 O1 Cu2 Cu3 -120.8(3)
Cu4 O1 Cu2 Cu3 120.7(2)
O1 Cu1 Cl2 Cu3 3.41(11)
N1 Cu1 Cl2 Cu3 -177.50(13)
Cl3 Cu1 Cl2 Cu3 85.82(6)
Cl1 Cu1 Cl2 Cu3 -79.46(6)
Cu4 Cu1 Cl2 Cu3 -26.63(5)
O1 Cu2 N2 C5 -128(14)
Cl5 Cu2 N2 C5 -61.2(4)
Cl3 Cu2 N2 C5 54.6(4)
Cl4 Cu2 N2 C5 173.5(4)
Cu4 Cu2 N2 C5 -66.2(5)
Cu3 Cu2 N2 C5 174.9(3)
O1 Cu2 N2 C7 -3(14)
Cl5 Cu2 N2 C7 64.0(4)
Cl3 Cu2 N2 C7 179.8(4)
Cl4 Cu2 N2 C7 -61.4(4)
Cu4 Cu2 N2 C7 58.9(5)
Cu3 Cu2 N2 C7 -60.0(5)
C4 O2 C2 C1 -57.5(6)
N1 C1 C2 O2 54.6(6)
Cu1 O1 Cu3 N3 -33(7)
Cu2 O1 Cu3 N3 -154(7)
Cu4 O1 Cu3 N3 86(7)
Cu1 O1 Cu3 Cl2 4.51(14)
Cu2 O1 Cu3 Cl2 -117.07(16)
Cu4 O1 Cu3 Cl2 123.29(16)
Cu1 O1 Cu3 Cl6 -120.05(15)
Cu2 O1 Cu3 Cl6 118.37(16)
Cu4 O1 Cu3 Cl6 -1.27(14)
Cu1 O1 Cu3 Cl4 121.06(15)
Cu2 O1 Cu3 Cl4 -0.52(14)
Cu4 O1 Cu3 Cl4 -120.16(16)
Cu2 O1 Cu3 Cu1 -121.6(2)
Cu4 O1 Cu3 Cu1 118.8(2)
Cu1 O1 Cu3 Cu2 121.6(2)
Cu4 O1 Cu3 Cu2 -119.6(3)
Cu1 Cl2 Cu3 O1 -3.40(11)
Cu1 Cl2 Cu3 N3 175.76(13)
Cu1 Cl2 Cu3 Cl6 77.27(7)
Cu1 Cl2 Cu3 Cl4 -84.38(6)
Cu1 Cl2 Cu3 Cu2 -33.93(5)
N1 Cu1 Cu3 O1 178.5(3)
Cl3 Cu1 Cu3 O1 61.22(18)
Cl1 Cu1 Cu3 O1 -69.18(18)
Cl2 Cu1 Cu3 O1 174.18(18)
Cu4 Cu1 Cu3 O1 -35.70(17)
O1 Cu1 Cu3 N3 178.8(3)
N1 Cu1 Cu3 N3 -2.8(3)
Cl3 Cu1 Cu3 N3 -120.0(2)
Cl1 Cu1 Cu3 N3 109.6(2)
Cl2 Cu1 Cu3 N3 -7.1(2)
Cu4 Cu1 Cu3 N3 143.1(2)
O1 Cu1 Cu3 Cl2 -174.18(18)
N1 Cu1 Cu3 Cl2 4.3(2)
Cl3 Cu1 Cu3 Cl2 -112.96(7)
Cl1 Cu1 Cu3 Cl2 116.64(7)
Cu4 Cu1 Cu3 Cl2 150.13(6)
O1 Cu1 Cu3 Cl6 61.82(18)
N1 Cu1 Cu3 Cl6 -119.7(2)
Cl3 Cu1 Cu3 Cl6 123.05(6)
Cl1 Cu1 Cu3 Cl6 -7.36(6)
Cl2 Cu1 Cu3 Cl6 -124.00(7)
Cu4 Cu1 Cu3 Cl6 26.13(4)
O1 Cu1 Cu3 Cl4 -60.51(18)
N1 Cu1 Cu3 Cl4 118.0(2)
Cl3 Cu1 Cu3 Cl4 0.72(6)
Cl1 Cu1 Cu3 Cl4 -129.69(5)
Cl2 Cu1 Cu3 Cl4 113.67(7)
Cu4 Cu1 Cu3 Cl4 -96.20(5)
O1 Cu1 Cu3 Cu2 -33.44(17)
N1 Cu1 Cu3 Cu2 145.0(2)
Cl3 Cu1 Cu3 Cu2 27.78(5)
Cl1 Cu1 Cu3 Cu2 -102.63(4)
Cl2 Cu1 Cu3 Cu2 140.73(6)
Cu4 Cu1 Cu3 Cu2 -69.14(2)
N2 Cu2 Cu3 O1 178.9(3)
Cl5 Cu2 Cu3 O1 57.70(18)
Cl3 Cu2 Cu3 O1 -62.30(18)
Cl4 Cu2 Cu3 O1 -179.32(18)
Cu4 Cu2 Cu3 O1 35.81(18)
O1 Cu2 Cu3 N3 178.9(3)
N2 Cu2 Cu3 N3 -2.2(3)
Cl5 Cu2 Cu3 N3 -123.4(2)
Cl3 Cu2 Cu3 N3 116.6(2)
Cl4 Cu2 Cu3 N3 -0.4(2)
Cu4 Cu2 Cu3 N3 -145.3(2)
O1 Cu2 Cu3 Cl2 65.01(18)
N2 Cu2 Cu3 Cl2 -116.1(2)
Cl5 Cu2 Cu3 Cl2 122.72(6)
Cl3 Cu2 Cu3 Cl2 2.71(6)
Cl4 Cu2 Cu3 Cl2 -114.30(7)
Cu4 Cu2 Cu3 Cl2 100.82(5)
O1 Cu2 Cu3 Cl6 -62.99(18)
N2 Cu2 Cu3 Cl6 115.9(2)
Cl5 Cu2 Cu3 Cl6 -5.29(6)
Cl3 Cu2 Cu3 Cl6 -125.29(6)
Cl4 Cu2 Cu3 Cl6 117.69(6)
Cu4 Cu2 Cu3 Cl6 -27.19(4)
O1 Cu2 Cu3 Cl4 179.32(18)
N2 Cu2 Cu3 Cl4 -1.8(2)
Cl5 Cu2 Cu3 Cl4 -122.98(7)
Cl3 Cu2 Cu3 Cl4 117.02(7)
Cu4 Cu2 Cu3 Cl4 -144.88(5)
O1 Cu2 Cu3 Cu1 35.07(18)
N2 Cu2 Cu3 Cu1 -146.0(2)
Cl5 Cu2 Cu3 Cu1 92.78(5)
Cl3 Cu2 Cu3 Cu1 -27.23(4)
Cl4 Cu2 Cu3 Cu1 -144.24(5)
Cu4 Cu2 Cu3 Cu1 70.88(3)
O1 Cu1 Cl3 Cu2 -1.11(11)
N1 Cu1 Cl3 Cu2 179.20(14)
Cl1 Cu1 Cl3 Cu2 80.17(7)
Cl2 Cu1 Cl3 Cu2 -83.52(6)
Cu3 Cu1 Cl3 Cu2 -32.03(5)
Cu4 Cu1 Cl3 Cu2 30.21(5)
O1 Cu2 Cl3 Cu1 1.11(11)
N2 Cu2 Cl3 Cu1 -178.92(15)
Cl5 Cu2 Cl3 Cu1 -81.42(6)
Cl4 Cu2 Cl3 Cu1 82.34(6)
Cu4 Cu2 Cl3 Cu1 -30.41(5)
Cu3 Cu2 Cl3 Cu1 30.99(5)
O1 Cu3 N3 C11 103(7)
Cl2 Cu3 N3 C11 66.2(3)
Cl6 Cu3 N3 C11 -169.4(3)
Cl4 Cu3 N3 C11 -50.3(4)
Cu1 Cu3 N3 C11 71.7(4)
Cu2 Cu3 N3 C11 -49.9(5)
O1 Cu3 N3 C9 -129(7)
Cl2 Cu3 N3 C9 -165.9(4)
Cl6 Cu3 N3 C9 -41.5(4)
Cl4 Cu3 N3 C9 77.6(4)
Cu1 Cu3 N3 C9 -160.4(3)
Cu2 Cu3 N3 C9 77.9(4)
C1 N1 C3 C4 52.6(6)
Cu1 N1 C3 C4 -179.1(4)
Cu1 O1 Cu4 N4 -51(14)
Cu2 O1 Cu4 N4 68(14)
Cu3 O1 Cu4 N4 -17E1(6)
Cu1 O1 Cu4 Cl5 -114.99(16)
Cu2 O1 Cu4 Cl5 4.25(14)
Cu3 O1 Cu4 Cl5 126.36(16)
Cu1 O1 Cu4 Cl6 119.92(17)
Cu2 O1 Cu4 Cl6 -120.84(15)
Cu3 O1 Cu4 Cl6 1.28(14)
Cu1 O1 Cu4 Cl1 7.01(15)
Cu2 O1 Cu4 Cl1 126.25(15)
Cu3 O1 Cu4 Cl1 -111.64(16)
Cu1 O1 Cu4 Cu2 -119.2(3)
Cu3 O1 Cu4 Cu2 122.1(2)
Cu2 O1 Cu4 Cu1 119.2(3)
Cu3 O1 Cu4 Cu1 -118.6(3)
Cu1 Cl1 Cu4 O1 -5.31(11)
Cu1 Cl1 Cu4 N4 174.05(16)
Cu1 Cl1 Cu4 Cl5 77.07(7)
Cu1 Cl1 Cu4 Cl6 -87.93(5)
Cu1 Cl1 Cu4 Cu2 24.37(5)
N2 Cu2 Cu4 O1 -178.9(3)
Cl5 Cu2 Cu4 O1 174.46(18)
Cl3 Cu2 Cu4 O1 62.09(18)
Cl4 Cu2 Cu4 O1 -61.05(17)
Cu3 Cu2 Cu4 O1 -33.81(17)
O1 Cu2 Cu4 N4 -178.8(3)
N2 Cu2 Cu4 N4 2.3(3)
Cl5 Cu2 Cu4 N4 -4.3(3)
Cl3 Cu2 Cu4 N4 -116.7(3)
Cl4 Cu2 Cu4 N4 120.1(3)
Cu3 Cu2 Cu4 N4 147.4(3)
O1 Cu2 Cu4 Cl5 -174.46(18)
N2 Cu2 Cu4 Cl5 6.7(2)
Cl3 Cu2 Cu4 Cl5 -112.37(7)
Cl4 Cu2 Cu4 Cl5 124.48(7)
Cu3 Cu2 Cu4 Cl5 151.73(6)
O1 Cu2 Cu4 Cl6 61.48(17)
N2 Cu2 Cu4 Cl6 -117.4(2)
Cl5 Cu2 Cu4 Cl6 -124.05(7)
Cl3 Cu2 Cu4 Cl6 123.58(6)
Cl4 Cu2 Cu4 Cl6 0.43(6)
Cu3 Cu2 Cu4 Cl6 27.68(4)
O1 Cu2 Cu4 Cl1 -56.95(18)
N2 Cu2 Cu4 Cl1 124.2(2)
Cl5 Cu2 Cu4 Cl1 117.52(7)
Cl3 Cu2 Cu4 Cl1 5.14(6)
Cl4 Cu2 Cu4 Cl1 -118.00(6)
Cu3 Cu2 Cu4 Cl1 -90.75(5)
O1 Cu2 Cu4 Cu1 -35.63(17)
N2 Cu2 Cu4 Cu1 145.5(2)
Cl5 Cu2 Cu4 Cu1 138.84(6)
Cl3 Cu2 Cu4 Cu1 26.47(5)
Cl4 Cu2 Cu4 Cu1 -96.68(5)
Cu3 Cu2 Cu4 Cu1 -69.43(3)
N1 Cu1 Cu4 O1 -179.0(3)
Cl3 Cu1 Cu4 O1 -62.9(2)
Cl1 Cu1 Cu4 O1 170.9(2)
Cl2 Cu1 Cu4 O1 58.97(19)
Cu3 Cu1 Cu4 O1 35.84(19)
O1 Cu1 Cu4 N4 179.0(3)
N1 Cu1 Cu4 N4 0.0(4)
Cl3 Cu1 Cu4 N4 116.1(3)
Cl1 Cu1 Cu4 N4 -10.1(3)
Cl2 Cu1 Cu4 N4 -122.0(3)
Cu3 Cu1 Cu4 N4 -145.2(3)
O1 Cu1 Cu4 Cl5 66.97(19)
N1 Cu1 Cu4 Cl5 -112.0(3)
Cl3 Cu1 Cu4 Cl5 4.12(6)
Cl1 Cu1 Cu4 Cl5 -122.14(7)
Cl2 Cu1 Cu4 Cl5 125.94(6)
Cu3 Cu1 Cu4 Cl5 102.81(5)
O1 Cu1 Cu4 Cl6 -62.19(19)
N1 Cu1 Cu4 Cl6 118.8(3)
Cl3 Cu1 Cu4 Cl6 -125.04(6)
Cl1 Cu1 Cu4 Cl6 108.70(6)
Cl2 Cu1 Cu4 Cl6 -3.22(6)
Cu3 Cu1 Cu4 Cl6 -26.35(4)
O1 Cu1 Cu4 Cl1 -170.9(2)
N1 Cu1 Cu4 Cl1 10.1(3)
Cl3 Cu1 Cu4 Cl1 126.26(7)
Cl2 Cu1 Cu4 Cl1 -111.92(7)
Cu3 Cu1 Cu4 Cl1 -135.05(5)
O1 Cu1 Cu4 Cu2 36.12(19)
N1 Cu1 Cu4 Cu2 -142.8(2)
Cl3 Cu1 Cu4 Cu2 -26.74(4)
Cl1 Cu1 Cu4 Cu2 -153.00(5)
Cl2 Cu1 Cu4 Cu2 95.09(5)
Cu3 Cu1 Cu4 Cu2 71.95(3)
O1 Cu2 Cl4 Cu3 -0.38(10)
N2 Cu2 Cl4 Cu3 178.98(14)
Cl5 Cu2 Cl4 Cu3 80.54(7)
Cl3 Cu2 Cl4 Cu3 -81.52(6)
Cu4 Cu2 Cl4 Cu3 30.79(4)
O1 Cu3 Cl4 Cu2 0.38(10)
N3 Cu3 Cl4 Cu2 179.77(14)
Cl2 Cu3 Cl4 Cu2 82.95(7)
Cl6 Cu3 Cl4 Cu2 -79.84(6)
Cu1 Cu3 Cl4 Cu2 31.09(4)
O1 Cu4 N4 C13 -3(14)
Cl5 Cu4 N4 C13 61.4(4)
Cl6 Cu4 N4 C13 -173.5(4)
Cl1 Cu4 N4 C13 -60.5(4)
Cu2 Cu4 N4 C13 64.7(5)
Cu1 Cu4 N4 C13 -52.8(5)
O1 Cu4 N4 C15 -128(14)
Cl5 Cu4 N4 C15 -63.8(4)
Cl6 Cu4 N4 C15 61.3(4)
Cl1 Cu4 N4 C15 174.3(4)
Cu2 Cu4 N4 C15 -60.5(5)
Cu1 Cu4 N4 C15 -178.0(3)
C2 O2 C4 C3 59.6(6)
N1 C3 C4 O2 -57.8(6)
O1 Cu4 Cl5 Cu2 -3.26(11)
N4 Cu4 Cl5 Cu2 177.42(15)
Cl6 Cu4 Cl5 Cu2 77.75(7)
Cl1 Cu4 Cl5 Cu2 -85.38(7)
Cu1 Cu4 Cl5 Cu2 -35.74(5)
O1 Cu2 Cl5 Cu4 3.27(11)
N2 Cu2 Cl5 Cu4 -176.04(14)
Cl3 Cu2 Cl5 Cu4 85.24(6)
Cl4 Cu2 Cl5 Cu4 -77.28(7)
Cu3 Cu2 Cl5 Cu4 -25.09(5)
C7 N2 C5 C6 53.4(7)
Cu2 N2 C5 C6 -178.7(4)
O1 Cu4 Cl6 Cu3 -0.96(11)
N4 Cu4 Cl6 Cu3 178.91(15)
Cl5 Cu4 Cl6 Cu3 -82.48(7)
Cl1 Cu4 Cl6 Cu3 82.00(6)
Cu2 Cu4 Cl6 Cu3 -32.26(5)
Cu1 Cu4 Cl6 Cu3 30.15(4)
O1 Cu3 Cl6 Cu4 0.96(11)
N3 Cu3 Cl6 Cu4 -177.65(13)
Cl2 Cu3 Cl6 Cu4 -80.61(7)
Cl4 Cu3 Cl6 Cu4 80.69(6)
Cu1 Cu3 Cl6 Cu4 -30.13(4)
Cu2 Cu3 Cl6 Cu4 31.00(4)
C8 O3 C6 C5 59.0(7)
N2 C5 C6 O3 -57.1(8)
C5 N2 C7 C8 -54.6(6)
Cu2 N2 C7 C8 176.3(4)
C6 O3 C8 C7 -60.3(6)
N2 C7 C8 O3 59.2(6)
C11 N3 C9 C10 -50.0(6)
Cu3 N3 C9 C10 -179.9(4)
C12 O4 C10 C9 -61.3(6)
N3 C9 C10 O4 56.8(6)
C9 N3 C11 C12 50.6(6)
Cu3 N3 C11 C12 -178.5(4)
C10 O4 C12 C11 61.0(6)
N3 C11 C12 O4 -57.2(6)
C15 N4 C13 C14 -51.3(6)
Cu4 N4 C13 C14 -178.0(4)
C16 O5 C14 C13 -61.9(7)
N4 C13 C14 O5 57.4(7)
C13 N4 C15 C16 52.0(6)
Cu4 N4 C15 C16 178.8(4)
C14 O5 C16 C15 62.0(7)
N4 C15 C16 O5 -57.9(7)
